data_4086283
loop_
_publ_author_name
'Elangovan, Saravanakumar'
'Quintero-Duque, Samuel'
'Dorcet, Vincent'
'Roisnel, Thierry'
'Norel, Lucie'
'Darcel, Christophe'
'Sortais, Jean-Baptiste'

_publ_section_title
;
 Kn\"olker-Type Iron Complexes Bearing an N-Heterocyclic Carbene Ligand:
 Synthesis, Characterization, and Catalytic Dehydration of Primary Amides
;
_journal_issue 18
_journal_name_full Organometallics
_journal_page_first 4521
_journal_paper_doi 10.1021/acs.organomet.5b00553
_journal_volume 34
_journal_year 2015
_chemical_compound_source 'synthesis as described'
_chemical_formula_moiety 'C32 H50 Fe N2 O3 Si2'
_chemical_formula_sum 'C32 H50 Fe N2 O3 Si2'
_chemical_formula_weight 622.77
_chemical_name_systematic
;
 ?
;
_space_group_IT_number 14
_symmetry_cell_setting monoclinic
_symmetry_Int_Tables_number 14
_symmetry_space_group_name_Hall '-P 2yn'
_symmetry_space_group_name_H-M 'P 1 21/n 1'
_atom_sites_solution_hydrogens geom
_atom_sites_solution_primary direct
_atom_sites_solution_secondary difmap
_cell_angle_alpha 90
_cell_angle_beta 93.9530(10)
_cell_angle_gamma 90
_cell_formula_units_Z 4
_cell_length_a 10.4166(4)
_cell_length_b 21.1251(7)
_cell_length_c 16.6337(7)
_cell_measurement_reflns_used 4546
_cell_measurement_temperature 150(2)
_cell_measurement_theta_max 26.02
_cell_measurement_theta_min 2.44
_cell_measurement_wavelength 0.71073
_cell_volume 3651.6(2)
_computing_cell_refinement 'Bruker APEX2 (Bruker, 2006)'
_computing_data_collection 'Bruker APEX2 (Bruker, 2006)'
_computing_data_reduction 'Bruker APEX2 (Bruker, 2006)'
_computing_molecular_graphics 'Ortep-3 for Windows (Farrugia, 1997)'
_computing_publication_material
;
           WinGX publication routines (Farrugia, 2012),
           CRYSCAL (T. Roisnel, local program)
;
_computing_structure_refinement 'SHELXL-97 (Sheldrick, 1997)'
_computing_structure_solution 'SIR97 (Altomare et al., 1999)'
_diffrn_ambient_temperature 150(2)
_diffrn_detector 'CCD plate'
_diffrn_measured_fraction_theta_full 0.995
_diffrn_measured_fraction_theta_max 0.995
_diffrn_measurement_device_type 'APEXII, Bruker-AXS'
_diffrn_measurement_method 'CCD rotation images, thin slices'
_diffrn_radiation_monochromator graphite
_diffrn_radiation_probe x-ray
_diffrn_radiation_type MoK\a
_diffrn_radiation_wavelength 0.71073
_diffrn_reflns_av_R_equivalents 0.0524
_diffrn_reflns_av_unetI/netI 0.0707
_diffrn_reflns_limit_h_max 13
_diffrn_reflns_limit_h_min -13
_diffrn_reflns_limit_k_max 19
_diffrn_reflns_limit_k_min -27
_diffrn_reflns_limit_l_max 21
_diffrn_reflns_limit_l_min -21
_diffrn_reflns_number 25268
_diffrn_reflns_theta_full 27.48
_diffrn_reflns_theta_max 27.48
_diffrn_reflns_theta_min 2.96
_exptl_absorpt_coefficient_mu 0.509
_exptl_absorpt_correction_T_max 0.970
_exptl_absorpt_correction_T_min 0.866
_exptl_absorpt_correction_type multi-scan
_exptl_absorpt_process_details
;
  [Sheldrick, G.M. (2002). SADABS Bruker AXS Inc., Madison, Wisconsin, USA]
;
_exptl_crystal_colour yellow
_exptl_crystal_density_diffrn 1.133
_exptl_crystal_density_method 'not measured'
_exptl_crystal_description plate
_exptl_crystal_F_000 1336
_exptl_crystal_size_max 0.25
_exptl_crystal_size_mid 0.22
_exptl_crystal_size_min 0.06
_platon_squeeze_details
;
;
_refine_diff_density_max 0.41
_refine_diff_density_min -0.392
_refine_diff_density_rms 0.071
_refine_ls_extinction_method none
_refine_ls_goodness_of_fit_ref 1.008
_refine_ls_hydrogen_treatment constr
_refine_ls_matrix_type full
_refine_ls_number_parameters 367
_refine_ls_number_reflns 8342
_refine_ls_number_restraints 0
_refine_ls_restrained_S_all 1.008
_refine_ls_R_factor_all 0.0708
_refine_ls_R_factor_gt 0.0472
_refine_ls_shift/su_max 0.002
_refine_ls_shift/su_mean 0
_refine_ls_structure_factor_coef Fsqd
_refine_ls_weighting_details 'calc w=1/[\s^2^(Fo^2^)+(0.0627P)^2^+0.0000P] where P=(Fo^2^+2Fc^2^)/3'
_refine_ls_weighting_scheme calc
_refine_ls_wR_factor_gt 0.116
_refine_ls_wR_factor_ref 0.1243
_reflns_number_gt 5974
_reflns_number_total 8342
_reflns_threshold_expression >2sigma(I)
_cod_data_source_file om5b00553_si_002.cif
_cod_data_source_block CDSR211
_cod_original_sg_symbol_H-M 'P 21/n'
_cod_database_code 4086283

loop_
_symmetry_equiv_pos_as_xyz
'x, y, z'
'-x+1/2, y+1/2, -z+1/2'
'-x, -y, -z'
'x-1/2, -y-1/2, z-1/2'

loop_
_atom_site_label
_atom_site_type_symbol
_atom_site_fract_x
_atom_site_fract_y
_atom_site_fract_z
_atom_site_U_iso_or_equiv
_atom_site_adp_type
_atom_site_occupancy
_atom_site_symmetry_multiplicity
_atom_site_calc_flag
_atom_site_refinement_flags
Fe1 Fe 0.41028(3) 0.196588(15) 0.895519(19) 0.01524(10) Uani 1 1 d .
Si1 Si 0.17878(6) 0.25324(3) 0.72457(4) 0.01913(16) Uani 1 1 d .
Si2 Si 0.64435(7) 0.10049(3) 0.79856(4) 0.02388(17) Uani 1 1 d .
C1 C 0.5429(2) 0.24915(11) 0.88895(16) 0.0250(6) Uani 1 1 d .
O2 O 0.63552(18) 0.27812(9) 0.88313(14) 0.0471(6) Uani 1 1 d .
C3 C 0.4724(2) 0.15727(11) 0.98298(15) 0.0220(5) Uani 1 1 d .
O4 O 0.51634(18) 0.12903(9) 1.03739(11) 0.0356(5) Uani 1 1 d .
C5 C 0.3000(2) 0.25509(10) 0.95747(13) 0.0167(5) Uani 1 1 d .
C11 C 0.4269(2) 0.18648(11) 0.75296(14) 0.0191(5) Uani 1 1 d .
C12 C 0.2972(2) 0.20003(10) 0.78061(14) 0.0172(5) Uani 1 1 d .
C13 C 0.2636(2) 0.14699(11) 0.82896(14) 0.0177(5) Uani 1 1 d .
C14 C 0.3731(2) 0.10774(10) 0.84324(14) 0.0182(5) Uani 1 1 d .
C15 C 0.4806(2) 0.13507(10) 0.80673(14) 0.0180(5) Uani 1 1 d .
O16 O 0.48233(16) 0.21422(8) 0.69920(10) 0.0268(4) Uani 1 1 d .
C17 C 0.1308(2) 0.12849(11) 0.85191(15) 0.0214(5) Uani 1 1 d .
H17A H 0.0671 0.1382 0.8066 0.026 Uiso 1 1 calc R
H17B H 0.1083 0.1538 0.899 0.026 Uiso 1 1 calc R
C18 C 0.1234(2) 0.05776(11) 0.87255(16) 0.0268(6) Uani 1 1 d .
H18A H 0.046 0.0503 0.9026 0.032 Uiso 1 1 calc R
H18B H 0.113 0.0333 0.8218 0.032 Uiso 1 1 calc R
C19 C 0.2409(3) 0.03294(11) 0.92243(16) 0.0272(6) Uani 1 1 d .
H19A H 0.2293 -0.0128 0.9327 0.033 Uiso 1 1 calc R
H19B H 0.2478 0.0549 0.9751 0.033 Uiso 1 1 calc R
C20 C 0.3658(2) 0.04261(11) 0.88080(15) 0.0238(5) Uani 1 1 d .
H20A H 0.4399 0.0369 0.9207 0.029 Uiso 1 1 calc R
H20B H 0.3719 0.0101 0.8384 0.029 Uiso 1 1 calc R
C21 C 0.2612(2) 0.32143(12) 0.67900(15) 0.0266(6) Uani 1 1 d .
H21A H 0.3303 0.3369 0.717 0.04 Uiso 1 1 calc R
H21B H 0.199 0.3555 0.667 0.04 Uiso 1 1 calc R
H21C H 0.2977 0.3078 0.6291 0.04 Uiso 1 1 calc R
C22 C 0.0516(2) 0.28084(12) 0.79089(16) 0.0258(6) Uani 1 1 d .
H22A H -0.0124 0.2473 0.7955 0.039 Uiso 1 1 calc R
H22B H 0.0096 0.3187 0.7674 0.039 Uiso 1 1 calc R
H22C H 0.0913 0.291 0.8445 0.039 Uiso 1 1 calc R
C23 C 0.1017(3) 0.20458(12) 0.64037(17) 0.0305(6) Uani 1 1 d .
H23A H 0.1679 0.1897 0.6058 0.046 Uiso 1 1 calc R
H23B H 0.0388 0.2305 0.6086 0.046 Uiso 1 1 calc R
H23C H 0.0581 0.1681 0.6627 0.046 Uiso 1 1 calc R
C24 C 0.6289(3) 0.03851(15) 0.71907(19) 0.0476(8) Uani 1 1 d .
H24A H 0.5982 0.0578 0.6677 0.071 Uiso 1 1 calc R
H24B H 0.5673 0.0063 0.7342 0.071 Uiso 1 1 calc R
H24C H 0.7129 0.0188 0.7134 0.071 Uiso 1 1 calc R
C25 C 0.7100(3) 0.06481(14) 0.89486(17) 0.0398(7) Uani 1 1 d .
H25A H 0.7953 0.0469 0.8876 0.06 Uiso 1 1 calc R
H25B H 0.6522 0.0312 0.911 0.06 Uiso 1 1 calc R
H25C H 0.7172 0.0975 0.9368 0.06 Uiso 1 1 calc R
C26 C 0.7625(3) 0.16027(15) 0.7694(2) 0.0484(9) Uani 1 1 d .
H26A H 0.7747 0.1921 0.8121 0.073 Uiso 1 1 calc R
H26B H 0.7306 0.1809 0.7192 0.073 Uiso 1 1 calc R
H26C H 0.8448 0.1395 0.7615 0.073 Uiso 1 1 calc R
C31 C 0.1650(3) 0.29416(11) 1.04776(16) 0.0273(6) Uani 1 1 d .
H31 H 0.107 0.2958 1.0893 0.033 Uiso 1 1 calc R
N32 N 0.21960(18) 0.24053(8) 1.01668(12) 0.0195(4) Uani 1 1 d .
C33 C 0.2022(2) 0.17879(10) 1.05546(14) 0.0188(5) Uani 1 1 d .
H33 H 0.2403 0.1454 1.0217 0.023 Uiso 1 1 calc R
C34 C 0.2726(3) 0.17763(11) 1.13855(15) 0.0254(6) Uani 1 1 d .
H34A H 0.2371 0.2108 1.1727 0.031 Uiso 1 1 calc R
H34B H 0.365 0.1869 1.1337 0.031 Uiso 1 1 calc R
C35 C 0.2588(3) 0.11303(12) 1.17842(16) 0.0302(6) Uani 1 1 d .
H35A H 0.3019 0.0804 1.1471 0.036 Uiso 1 1 calc R
H35B H 0.3015 0.114 1.2334 0.036 Uiso 1 1 calc R
C36 C 0.1174(3) 0.09556(12) 1.18306(16) 0.0326(7) Uani 1 1 d .
H36A H 0.1111 0.0522 1.2051 0.039 Uiso 1 1 calc R
H36B H 0.0771 0.125 1.2201 0.039 Uiso 1 1 calc R
C37 C 0.0451(3) 0.09850(11) 1.10074(16) 0.0281(6) Uani 1 1 d .
H37A H -0.0472 0.0899 1.1064 0.034 Uiso 1 1 calc R
H37B H 0.0785 0.0654 1.0655 0.034 Uiso 1 1 calc R
C38 C 0.0601(2) 0.16349(11) 1.06171(16) 0.0241(6) Uani 1 1 d .
H38A H 0.0153 0.1636 1.0073 0.029 Uiso 1 1 calc R
H38B H 0.0201 0.1963 1.0944 0.029 Uiso 1 1 calc R
C41 C 0.2101(3) 0.34301(11) 1.00786(15) 0.0272(6) Uani 1 1 d .
H41 H 0.1902 0.3863 1.0161 0.033 Uiso 1 1 calc R
N42 N 0.29068(18) 0.31975(8) 0.95254(11) 0.0186(4) Uani 1 1 d .
C43 C 0.3610(2) 0.36391(10) 0.90213(14) 0.0187(5) Uani 1 1 d .
H43 H 0.4002 0.339 0.859 0.022 Uiso 1 1 calc R
C44 C 0.4687(2) 0.39621(11) 0.95341(14) 0.0231(5) Uani 1 1 d .
H44A H 0.529 0.3638 0.9765 0.028 Uiso 1 1 calc R
H44B H 0.4317 0.4188 0.9986 0.028 Uiso 1 1 calc R
C45 C 0.5421(2) 0.44321(11) 0.90403(15) 0.0268(6) Uani 1 1 d .
H45A H 0.6081 0.4649 0.9397 0.032 Uiso 1 1 calc R
H45B H 0.5867 0.42 0.8624 0.032 Uiso 1 1 calc R
C46 C 0.4518(3) 0.49222(11) 0.86357(16) 0.0291(6) Uani 1 1 d .
H46A H 0.415 0.5188 0.9053 0.035 Uiso 1 1 calc R
H46B H 0.501 0.5201 0.829 0.035 Uiso 1 1 calc R
C47 C 0.3433(2) 0.46041(11) 0.81254(15) 0.0250(6) Uani 1 1 d .
H47A H 0.3795 0.438 0.767 0.03 Uiso 1 1 calc R
H47B H 0.283 0.4931 0.79 0.03 Uiso 1 1 calc R
C48 C 0.2698(2) 0.41315(11) 0.86209(15) 0.0229(5) Uani 1 1 d .
H48A H 0.2255 0.4362 0.904 0.028 Uiso 1 1 calc R
H48B H 0.2035 0.3915 0.8265 0.028 Uiso 1 1 calc R

loop_
_atom_site_aniso_label
_atom_site_aniso_U_11
_atom_site_aniso_U_22
_atom_site_aniso_U_33
_atom_site_aniso_U_23
_atom_site_aniso_U_13
_atom_site_aniso_U_12
Fe1 0.01683(17) 0.01496(17) 0.01424(18) -0.00060(13) 0.00318(13) -0.00038(13)
Si1 0.0190(3) 0.0213(3) 0.0168(3) -0.0003(3) 0.0000(3) 0.0026(3)
Si2 0.0233(4) 0.0249(4) 0.0240(4) 0.0025(3) 0.0059(3) 0.0086(3)
C1 0.0255(13) 0.0198(13) 0.0303(15) -0.0070(11) 0.0062(12) 0.0000(11)
O2 0.0303(11) 0.0339(11) 0.0793(17) -0.0134(11) 0.0196(11) -0.0125(9)
C3 0.0224(12) 0.0254(13) 0.0186(13) -0.0045(11) 0.0033(11) 0.0003(10)
O4 0.0402(11) 0.0435(12) 0.0225(11) 0.0040(9) -0.0028(9) 0.0102(9)
C5 0.0179(11) 0.0166(11) 0.0159(12) 0.0014(9) 0.0029(10) -0.0026(9)
C11 0.0216(12) 0.0199(12) 0.0159(12) -0.0022(10) 0.0033(10) 0.0037(10)
C12 0.0207(12) 0.0170(11) 0.0143(12) -0.0016(9) 0.0034(10) -0.0020(9)
C13 0.0211(12) 0.0202(12) 0.0118(11) -0.0027(9) 0.0015(10) -0.0021(9)
C14 0.0230(12) 0.0172(12) 0.0143(12) -0.0025(9) 0.0014(10) 0.0013(9)
C15 0.0219(12) 0.0164(11) 0.0161(12) 0.0000(9) 0.0032(10) 0.0045(9)
O16 0.0269(9) 0.0330(10) 0.0219(10) 0.0093(8) 0.0112(8) 0.0040(8)
C17 0.0222(12) 0.0244(13) 0.0178(13) -0.0018(10) 0.0037(10) -0.0032(10)
C18 0.0310(14) 0.0249(13) 0.0255(14) -0.0051(11) 0.0088(12) -0.0097(11)
C19 0.0407(15) 0.0164(12) 0.0254(14) -0.0023(10) 0.0080(12) -0.0081(11)
C20 0.0303(13) 0.0172(12) 0.0237(14) -0.0002(10) 0.0003(11) 0.0006(10)
C21 0.0309(14) 0.0263(14) 0.0228(14) 0.0049(11) 0.0030(12) 0.0034(11)
C22 0.0199(12) 0.0254(13) 0.0319(15) -0.0036(11) -0.0003(11) 0.0012(10)
C23 0.0349(15) 0.0278(14) 0.0278(15) -0.0039(12) -0.0046(12) 0.0030(12)
C24 0.0490(19) 0.052(2) 0.0426(19) -0.0166(16) 0.0068(16) 0.0165(16)
C25 0.0367(16) 0.0501(18) 0.0323(16) 0.0063(14) 0.0021(14) 0.0183(14)
C26 0.0236(15) 0.0482(19) 0.074(2) 0.0195(17) 0.0075(16) 0.0059(13)
C31 0.0384(15) 0.0186(12) 0.0272(14) 0.0018(11) 0.0187(12) 0.0039(11)
N32 0.0258(11) 0.0143(10) 0.0194(11) 0.0014(8) 0.0100(9) 0.0017(8)
C33 0.0257(12) 0.0126(11) 0.0192(12) -0.0001(9) 0.0087(10) -0.0026(9)
C34 0.0381(15) 0.0197(12) 0.0191(13) 0.0015(10) 0.0063(12) -0.0051(11)
C35 0.0434(16) 0.0247(14) 0.0230(14) 0.0073(11) 0.0057(13) 0.0007(12)
C36 0.0508(18) 0.0202(13) 0.0291(15) 0.0059(11) 0.0183(14) -0.0037(12)
C37 0.0309(14) 0.0213(13) 0.0342(16) -0.0042(11) 0.0166(13) -0.0074(11)
C38 0.0274(13) 0.0221(13) 0.0242(14) 0.0005(11) 0.0111(11) -0.0012(11)
C41 0.0397(15) 0.0167(12) 0.0274(14) 0.0015(10) 0.0179(12) 0.0048(11)
N42 0.0249(10) 0.0136(9) 0.0184(11) 0.0019(8) 0.0092(9) 0.0010(8)
C43 0.0265(12) 0.0157(11) 0.0147(12) 0.0028(9) 0.0081(10) -0.0007(10)
C44 0.0311(14) 0.0209(12) 0.0170(13) 0.0008(10) 0.0005(11) -0.0021(11)
C45 0.0319(14) 0.0234(13) 0.0251(14) -0.0037(11) 0.0026(12) -0.0104(11)
C46 0.0425(16) 0.0207(13) 0.0248(14) 0.0005(11) 0.0071(13) -0.0099(12)
C47 0.0333(14) 0.0200(12) 0.0220(13) 0.0065(11) 0.0038(11) -0.0016(11)
C48 0.0258(13) 0.0196(12) 0.0236(14) 0.0043(10) 0.0029(11) -0.0009(10)

loop_
_atom_type_symbol
_atom_type_description
_atom_type_scat_dispersion_real
_atom_type_scat_dispersion_imag
_atom_type_scat_source
C C 0.0033 0.0016 'International Tables Vol C Tables 4.2.6.8 and 6.1.1.4'
H H 0 0 'International Tables Vol C Tables 4.2.6.8 and 6.1.1.4'
N N 0.0061 0.0033 'International Tables Vol C Tables 4.2.6.8 and 6.1.1.4'
O O 0.0106 0.006 'International Tables Vol C Tables 4.2.6.8 and 6.1.1.4'
Si Si 0.0817 0.0704 'International Tables Vol C Tables 4.2.6.8 and 6.1.1.4'
Fe Fe 0.3463 0.8444 'International Tables Vol C Tables 4.2.6.8 and 6.1.1.4'

loop_
_geom_angle_atom_site_label_1
_geom_angle_atom_site_label_2
_geom_angle_atom_site_label_3
_geom_angle
C3 Fe1 C1 95.87(12)
C3 Fe1 C5 93.26(10)
C1 Fe1 C5 96.95(10)
C3 Fe1 C14 88.11(10)
C1 Fe1 C14 130.93(10)
C5 Fe1 C14 131.74(9)
C3 Fe1 C13 114.36(10)
C1 Fe1 C13 144.73(10)
C5 Fe1 C13 98.92(9)
C14 Fe1 C13 39.48(9)
C3 Fe1 C15 99.23(10)
C1 Fe1 C15 91.86(10)
C5 Fe1 C15 163.90(9)
C14 Fe1 C15 39.56(8)
C13 Fe1 C15 66.68(9)
C3 Fe1 C12 152.63(10)
C1 Fe1 C12 107.49(10)
C5 Fe1 C12 97.76(9)
C14 Fe1 C12 65.91(9)
C13 Fe1 C12 39.18(8)
C15 Fe1 C12 66.64(9)
C3 Fe1 C11 136.70(9)
C1 Fe1 C11 83.44(10)
C5 Fe1 C11 129.92(9)
C14 Fe1 C11 62.19(8)
C13 Fe1 C11 62.28(8)
C15 Fe1 C11 37.84(8)
C12 Fe1 C11 37.49(8)
C21 Si1 C12 111.14(11)
C21 Si1 C23 107.80(12)
C12 Si1 C23 106.07(11)
C21 Si1 C22 111.28(11)
C12 Si1 C22 111.24(11)
C23 Si1 C22 109.09(12)
C26 Si2 C25 106.89(15)
C26 Si2 C24 108.71(16)
C25 Si2 C24 109.64(15)
C26 Si2 C15 112.27(12)
C25 Si2 C15 112.30(11)
C24 Si2 C15 106.98(13)
O2 C1 Fe1 173.5(2)
O4 C3 Fe1 176.0(2)
N32 C5 N42 102.85(17)
N32 C5 Fe1 128.82(16)
N42 C5 Fe1 128.29(15)
O16 C11 C12 127.5(2)
O16 C11 C15 126.9(2)
C12 C11 C15 105.45(18)
O16 C11 Fe1 137.51(18)
C12 C11 Fe1 63.10(12)
C15 C11 Fe1 61.42(12)
C13 C12 C11 106.56(19)
C13 C12 Si1 124.77(17)
C11 C12 Si1 123.00(16)
C13 C12 Fe1 67.68(13)
C11 C12 Fe1 79.42(14)
Si1 C12 Fe1 139.17(12)
C14 C13 C12 109.00(19)
C14 C13 C17 123.2(2)
C12 C13 C17 127.3(2)
C14 C13 Fe1 69.87(13)
C12 C13 Fe1 73.14(13)
C17 C13 Fe1 129.80(16)
C13 C14 C15 109.71(19)
C13 C14 C20 122.5(2)
C15 C14 C20 127.2(2)
C13 C14 Fe1 70.65(13)
C15 C14 Fe1 71.77(13)
C20 C14 Fe1 130.99(17)
C14 C15 C11 106.04(19)
C14 C15 Si2 128.13(17)
C11 C15 Si2 123.19(16)
C14 C15 Fe1 68.67(12)
C11 C15 Fe1 80.74(13)
Si2 C15 Fe1 130.30(13)
C13 C17 C18 111.6(2)
C13 C17 H17A 109.3
C18 C17 H17A 109.3
C13 C17 H17B 109.3
C18 C17 H17B 109.3
H17A C17 H17B 108
C19 C18 C17 113.9(2)
C19 C18 H18A 108.8
C17 C18 H18A 108.8
C19 C18 H18B 108.8
C17 C18 H18B 108.8
H18A C18 H18B 107.7
C18 C19 C20 112.6(2)
C18 C19 H19A 109.1
C20 C19 H19A 109.1
C18 C19 H19B 109.1
C20 C19 H19B 109.1
H19A C19 H19B 107.8
C14 C20 C19 112.1(2)
C14 C20 H20A 109.2
C19 C20 H20A 109.2
C14 C20 H20B 109.2
C19 C20 H20B 109.2
H20A C20 H20B 107.9
Si1 C21 H21A 109.5
Si1 C21 H21B 109.5
H21A C21 H21B 109.5
Si1 C21 H21C 109.5
H21A C21 H21C 109.5
H21B C21 H21C 109.5
Si1 C22 H22A 109.5
Si1 C22 H22B 109.5
H22A C22 H22B 109.5
Si1 C22 H22C 109.5
H22A C22 H22C 109.5
H22B C22 H22C 109.5
Si1 C23 H23A 109.5
Si1 C23 H23B 109.5
H23A C23 H23B 109.5
Si1 C23 H23C 109.5
H23A C23 H23C 109.5
H23B C23 H23C 109.5
Si2 C24 H24A 109.5
Si2 C24 H24B 109.5
H24A C24 H24B 109.5
Si2 C24 H24C 109.5
H24A C24 H24C 109.5
H24B C24 H24C 109.5
Si2 C25 H25A 109.5
Si2 C25 H25B 109.5
H25A C25 H25B 109.5
Si2 C25 H25C 109.5
H25A C25 H25C 109.5
H25B C25 H25C 109.5
Si2 C26 H26A 109.5
Si2 C26 H26B 109.5
H26A C26 H26B 109.5
Si2 C26 H26C 109.5
H26A C26 H26C 109.5
H26B C26 H26C 109.5
C41 C31 N32 106.3(2)
C41 C31 H31 126.8
N32 C31 H31 126.8
C5 N32 C31 111.82(18)
C5 N32 C33 127.84(18)
C31 N32 C33 119.71(18)
N32 C33 C34 110.28(19)
N32 C33 C38 111.53(19)
C34 C33 C38 110.15(19)
N32 C33 H33 108.3
C34 C33 H33 108.3
C38 C33 H33 108.3
C33 C34 C35 110.8(2)
C33 C34 H34A 109.5
C35 C34 H34A 109.5
C33 C34 H34B 109.5
C35 C34 H34B 109.5
H34A C34 H34B 108.1
C36 C35 C34 111.0(2)
C36 C35 H35A 109.4
C34 C35 H35A 109.4
C36 C35 H35B 109.4
C34 C35 H35B 109.4
H35A C35 H35B 108
C37 C36 C35 111.4(2)
C37 C36 H36A 109.3
C35 C36 H36A 109.3
C37 C36 H36B 109.3
C35 C36 H36B 109.3
H36A C36 H36B 108
C36 C37 C38 111.1(2)
C36 C37 H37A 109.4
C38 C37 H37A 109.4
C36 C37 H37B 109.4
C38 C37 H37B 109.4
H37A C37 H37B 108
C33 C38 C37 110.3(2)
C33 C38 H38A 109.6
C37 C38 H38A 109.6
C33 C38 H38B 109.6
C37 C38 H38B 109.6
H38A C38 H38B 108.1
C31 C41 N42 108.0(2)
C31 C41 H41 126
N42 C41 H41 126
C5 N42 C41 111.03(18)
C5 N42 C43 128.71(18)
C41 N42 C43 120.07(18)
N42 C43 C44 109.82(19)
N42 C43 C48 110.95(19)
C44 C43 C48 110.52(19)
N42 C43 H43 108.5
C44 C43 H43 108.5
C48 C43 H43 108.5
C43 C44 C45 111.5(2)
C43 C44 H44A 109.3
C45 C44 H44A 109.3
C43 C44 H44B 109.3
C45 C44 H44B 109.3
H44A C44 H44B 108
C46 C45 C44 111.2(2)
C46 C45 H45A 109.4
C44 C45 H45A 109.4
C46 C45 H45B 109.4
C44 C45 H45B 109.4
H45A C45 H45B 108
C47 C46 C45 111.0(2)
C47 C46 H46A 109.4
C45 C46 H46A 109.4
C47 C46 H46B 109.4
C45 C46 H46B 109.4
H46A C46 H46B 108
C46 C47 C48 111.5(2)
C46 C47 H47A 109.3
C48 C47 H47A 109.3
C46 C47 H47B 109.3
C48 C47 H47B 109.3
H47A C47 H47B 108
C43 C48 C47 111.0(2)
C43 C48 H48A 109.4
C47 C48 H48A 109.4
C43 C48 H48B 109.4
C47 C48 H48B 109.4
H48A C48 H48B 108

loop_
_geom_bond_atom_site_label_1
_geom_bond_atom_site_label_2
_geom_bond_distance
Fe1 C3 1.759(3)
Fe1 C1 1.782(2)
Fe1 C5 2.018(2)
Fe1 C14 2.094(2)
Fe1 C13 2.104(2)
Fe1 C15 2.135(2)
Fe1 C12 2.176(2)
Fe1 C11 2.399(2)
Si1 C21 1.865(2)
Si1 C12 1.869(2)
Si1 C23 1.873(3)
Si1 C22 1.874(2)
Si2 C26 1.851(3)
Si2 C25 1.858(3)
Si2 C24 1.860(3)
Si2 C15 1.869(2)
C1 O2 1.152(3)
C3 O4 1.152(3)
C5 N32 1.371(3)
C5 N42 1.371(3)
C11 O16 1.244(3)
C11 C12 1.485(3)
C11 C15 1.491(3)
C12 C13 1.437(3)
C13 C14 1.418(3)
C13 C17 1.512(3)
C14 C15 1.431(3)
C14 C20 1.515(3)
C17 C18 1.536(3)
C17 H17A 0.99
C17 H17B 0.99
C18 C19 1.524(4)
C18 H18A 0.99
C18 H18B 0.99
C19 C20 1.529(3)
C19 H19A 0.99
C19 H19B 0.99
C20 H20A 0.99
C20 H20B 0.99
C21 H21A 0.98
C21 H21B 0.98
C21 H21C 0.98
C22 H22A 0.98
C22 H22B 0.98
C22 H22C 0.98
C23 H23A 0.98
C23 H23B 0.98
C23 H23C 0.98
C24 H24A 0.98
C24 H24B 0.98
C24 H24C 0.98
C25 H25A 0.98
C25 H25B 0.98
C25 H25C 0.98
C26 H26A 0.98
C26 H26B 0.98
C26 H26C 0.98
C31 C41 1.330(3)
C31 N32 1.383(3)
C31 H31 0.95
N32 C33 1.472(3)
C33 C34 1.520(3)
C33 C38 1.526(3)
C33 H33 1
C34 C35 1.529(3)
C34 H34A 0.99
C34 H34B 0.99
C35 C36 1.525(4)
C35 H35A 0.99
C35 H35B 0.99
C36 C37 1.518(4)
C36 H36A 0.99
C36 H36B 0.99
C37 C38 1.531(3)
C37 H37A 0.99
C37 H37B 0.99
C38 H38A 0.99
C38 H38B 0.99
C41 N42 1.378(3)
C41 H41 0.95
N42 C43 1.482(3)
C43 C44 1.523(3)
C43 C48 1.530(3)
C43 H43 1
C44 C45 1.527(3)
C44 H44A 0.99
C44 H44B 0.99
C45 C46 1.524(4)
C45 H45A 0.99
C45 H45B 0.99
C46 C47 1.522(4)
C46 H46A 0.99
C46 H46B 0.99
C47 C48 1.533(3)
C47 H47A 0.99
C47 H47B 0.99
C48 H48A 0.99
C48 H48B 0.99

loop_
_geom_torsion_atom_site_label_1
_geom_torsion_atom_site_label_2
_geom_torsion_atom_site_label_3
_geom_torsion_atom_site_label_4
_geom_torsion
C3 Fe1 C5 N32 -47.3(2)
C1 Fe1 C5 N32 -143.6(2)
C14 Fe1 C5 N32 43.1(3)
C13 Fe1 C5 N32 68.0(2)
C15 Fe1 C5 N32 93.7(4)
C12 Fe1 C5 N32 107.6(2)
C11 Fe1 C5 N32 129.2(2)
C3 Fe1 C5 N42 130.1(2)
C1 Fe1 C5 N42 33.8(2)
C14 Fe1 C5 N42 -139.5(2)
C13 Fe1 C5 N42 -114.6(2)
C15 Fe1 C5 N42 -88.9(4)
C12 Fe1 C5 N42 -75.0(2)
C11 Fe1 C5 N42 -53.5(3)
C3 Fe1 C11 O16 -104.7(3)
C1 Fe1 C11 O16 -13.1(3)
C5 Fe1 C11 O16 80.5(3)
C14 Fe1 C11 O16 -156.9(3)
C13 Fe1 C11 O16 158.3(3)
C15 Fe1 C11 O16 -114.7(3)
C12 Fe1 C11 O16 117.2(3)
C3 Fe1 C11 C12 138.08(16)
C1 Fe1 C11 C12 -130.32(15)
C5 Fe1 C11 C12 -36.73(17)
C14 Fe1 C11 C12 85.95(14)
C13 Fe1 C11 C12 41.08(13)
C15 Fe1 C11 C12 128.07(19)
C3 Fe1 C11 C15 10.0(2)
C1 Fe1 C11 C15 101.62(15)
C5 Fe1 C11 C15 -164.80(13)
C14 Fe1 C11 C15 -42.11(14)
C13 Fe1 C11 C15 -86.99(15)
C12 Fe1 C11 C15 -128.07(19)
O16 C11 C12 C13 166.5(2)
C15 C11 C12 C13 -16.9(2)
Fe1 C11 C12 C13 -62.71(15)
O16 C11 C12 Si1 12.0(4)
C15 C11 C12 Si1 -171.37(16)
Fe1 C11 C12 Si1 142.80(18)
O16 C11 C12 Fe1 -130.8(3)
C15 C11 C12 Fe1 45.83(16)
C21 Si1 C12 C13 173.54(19)
C23 Si1 C12 C13 -69.5(2)
C22 Si1 C12 C13 49.0(2)
C21 Si1 C12 C11 -36.6(2)
C23 Si1 C12 C11 80.3(2)
C22 Si1 C12 C11 -161.21(18)
C21 Si1 C12 Fe1 78.01(19)
C23 Si1 C12 Fe1 -165.08(17)
C22 Si1 C12 Fe1 -46.6(2)
C3 Fe1 C12 C13 18.2(3)
C1 Fe1 C12 C13 165.54(13)
C5 Fe1 C12 C13 -94.61(13)
C14 Fe1 C12 C13 37.84(12)
C15 Fe1 C12 C13 81.22(13)
C11 Fe1 C12 C13 112.96(18)
C3 Fe1 C12 C11 -94.7(2)
C1 Fe1 C12 C11 52.58(15)
C5 Fe1 C12 C11 152.42(13)
C14 Fe1 C12 C11 -75.12(13)
C13 Fe1 C12 C11 -112.96(18)
C15 Fe1 C12 C11 -31.74(13)
C3 Fe1 C12 Si1 136.1(2)
C1 Fe1 C12 Si1 -76.57(19)
C5 Fe1 C12 Si1 23.28(18)
C14 Fe1 C12 Si1 155.7(2)
C13 Fe1 C12 Si1 117.9(2)
C15 Fe1 C12 Si1 -160.9(2)
C11 Fe1 C12 Si1 -129.1(2)
C11 C12 C13 C14 9.8(3)
Si1 C12 C13 C14 163.70(17)
Fe1 C12 C13 C14 -61.01(16)
C11 C12 C13 C17 -161.6(2)
Si1 C12 C13 C17 -7.7(3)
Fe1 C12 C13 C17 127.6(2)
C11 C12 C13 Fe1 70.78(16)
Si1 C12 C13 Fe1 -135.29(17)
C3 Fe1 C13 C14 -52.66(15)
C1 Fe1 C13 C14 93.9(2)
C5 Fe1 C13 C14 -150.38(13)
C15 Fe1 C13 C14 37.14(13)
C12 Fe1 C13 C14 118.25(18)
C11 Fe1 C13 C14 78.98(13)
C3 Fe1 C13 C12 -170.91(13)
C1 Fe1 C13 C12 -24.4(2)
C5 Fe1 C13 C12 91.37(13)
C14 Fe1 C13 C12 -118.25(18)
C15 Fe1 C13 C12 -81.11(13)
C11 Fe1 C13 C12 -39.27(12)
C3 Fe1 C13 C17 64.3(2)
C1 Fe1 C13 C17 -149.2(2)
C5 Fe1 C13 C17 -33.5(2)
C14 Fe1 C13 C17 116.9(3)
C15 Fe1 C13 C17 154.1(2)
C12 Fe1 C13 C17 -124.8(3)
C11 Fe1 C13 C17 -164.1(2)
C12 C13 C14 C15 1.6(3)
C17 C13 C14 C15 173.5(2)
Fe1 C13 C14 C15 -61.44(17)
C12 C13 C14 C20 -170.0(2)
C17 C13 C14 C20 1.8(4)
Fe1 C13 C14 C20 126.9(2)
C12 C13 C14 Fe1 63.07(16)
C17 C13 C14 Fe1 -125.1(2)
C3 Fe1 C14 C13 133.56(14)
C1 Fe1 C14 C13 -130.31(16)
C5 Fe1 C14 C13 40.87(18)
C15 Fe1 C14 C13 -119.47(19)
C12 Fe1 C14 C13 -37.56(12)
C11 Fe1 C14 C13 -79.24(14)
C3 Fe1 C14 C15 -106.97(15)
C1 Fe1 C14 C15 -10.8(2)
C5 Fe1 C14 C15 160.34(14)
C13 Fe1 C14 C15 119.47(19)
C12 Fe1 C14 C15 81.91(14)
C11 Fe1 C14 C15 40.23(13)
C3 Fe1 C14 C20 16.9(2)
C1 Fe1 C14 C20 113.0(2)
C5 Fe1 C14 C20 -75.8(2)
C13 Fe1 C14 C20 -116.7(3)
C15 Fe1 C14 C20 123.8(3)
C12 Fe1 C14 C20 -154.3(2)
C11 Fe1 C14 C20 164.1(2)
C13 C14 C15 C11 -12.3(3)
C20 C14 C15 C11 158.9(2)
Fe1 C14 C15 C11 -73.02(15)
C13 C14 C15 Si2 -174.06(18)
C20 C14 C15 Si2 -2.9(4)
Fe1 C14 C15 Si2 125.2(2)
C13 C14 C15 Fe1 60.76(16)
C20 C14 C15 Fe1 -128.1(2)
O16 C11 C15 C14 -165.6(2)
C12 C11 C15 C14 17.8(2)
Fe1 C11 C15 C14 64.51(14)
O16 C11 C15 Si2 -2.7(4)
C12 C11 C15 Si2 -179.31(16)
Fe1 C11 C15 Si2 -132.56(19)
O16 C11 C15 Fe1 129.9(2)
C12 C11 C15 Fe1 -46.75(16)
C26 Si2 C15 C14 -165.8(2)
C25 Si2 C15 C14 -45.3(3)
C24 Si2 C15 C14 75.0(3)
C26 Si2 C15 C11 35.2(3)
C25 Si2 C15 C11 155.7(2)
C24 Si2 C15 C11 -84.0(2)
C26 Si2 C15 Fe1 -72.4(2)
C25 Si2 C15 Fe1 48.1(2)
C24 Si2 C15 Fe1 168.41(16)
C3 Fe1 C15 C14 75.58(15)
C1 Fe1 C15 C14 171.83(15)
C5 Fe1 C15 C14 -64.9(3)
C13 Fe1 C15 C14 -37.07(13)
C12 Fe1 C15 C14 -79.90(14)
C11 Fe1 C15 C14 -111.36(19)
C3 Fe1 C15 C11 -173.06(14)
C1 Fe1 C15 C11 -76.81(15)
C5 Fe1 C15 C11 46.5(4)
C14 Fe1 C15 C11 111.36(19)
C13 Fe1 C15 C11 74.29(14)
C12 Fe1 C15 C11 31.46(13)
C3 Fe1 C15 Si2 -46.97(17)
C1 Fe1 C15 Si2 49.28(17)
C5 Fe1 C15 Si2 172.6(2)
C14 Fe1 C15 Si2 -122.6(2)
C13 Fe1 C15 Si2 -159.62(18)
C12 Fe1 C15 Si2 157.55(18)
C11 Fe1 C15 Si2 126.1(2)
C14 C13 C17 C18 -13.8(3)
C12 C13 C17 C18 156.5(2)
Fe1 C13 C17 C18 -104.3(2)
C13 C17 C18 C19 41.3(3)
C17 C18 C19 C20 -58.2(3)
C13 C14 C20 C19 -16.6(3)
C15 C14 C20 C19 173.3(2)
Fe1 C14 C20 C19 75.3(3)
C18 C19 C20 C14 43.5(3)
N42 C5 N32 C31 -1.0(3)
Fe1 C5 N32 C31 176.88(19)
N42 C5 N32 C33 -171.8(2)
Fe1 C5 N32 C33 6.1(4)
C41 C31 N32 C5 0.4(3)
C41 C31 N32 C33 172.1(2)
C5 N32 C33 C34 102.8(3)
C31 N32 C33 C34 -67.4(3)
C5 N32 C33 C38 -134.5(2)
C31 N32 C33 C38 55.4(3)
N32 C33 C34 C35 -178.25(19)
C38 C33 C34 C35 58.2(3)
C33 C34 C35 C36 -56.3(3)
C34 C35 C36 C37 54.6(3)
C35 C36 C37 C38 -55.1(3)
N32 C33 C38 C37 178.89(19)
C34 C33 C38 C37 -58.3(3)
C36 C37 C38 C33 56.9(3)
N32 C31 C41 N42 0.4(3)
N32 C5 N42 C41 1.3(3)
Fe1 C5 N42 C41 -176.65(18)
N32 C5 N42 C43 176.3(2)
Fe1 C5 N42 C43 -1.6(4)
C31 C41 N42 C5 -1.1(3)
C31 C41 N42 C43 -176.6(2)
C5 N42 C43 C44 -102.2(3)
C41 N42 C43 C44 72.5(3)
C5 N42 C43 C48 135.4(2)
C41 N42 C43 C48 -50.0(3)
N42 C43 C44 C45 -178.88(18)
C48 C43 C44 C45 -56.1(3)
C43 C44 C45 C46 56.1(3)
C44 C45 C46 C47 -55.2(3)
C45 C46 C47 C48 55.2(3)
N42 C43 C48 C47 177.81(19)
C44 C43 C48 C47 55.7(3)
C46 C47 C48 C43 -55.7(3)

loop_
_platon_squeeze_void_nr
_platon_squeeze_void_average_x
_platon_squeeze_void_average_y
_platon_squeeze_void_average_z
_platon_squeeze_void_volume
_platon_squeeze_void_count_electrons
_platon_squeeze_void_content
1 0.000 0.500 0.000 230 32 ' '
2 0.500 0.000 0.500 230 32 ' '
